data_1527624
loop_
_publ_author_name
'Keller, P.'
'Hess, H.'
'Riffel, H.'
'Zettler, F.'

_publ_section_title
;
 Ag Co3 H2 (As O4)3 und Ag Zn3 H2 (As O4)3 Darstellung und
 Kristallstruktur. Ein weiterer neuer Arsenat- Strukturtyp
;
_journal_name_full 'Zeitschrift fuer Anorganische und Allgemeine Chemie'
_journal_page_first 123
_journal_page_last 134
_journal_volume 474
_journal_year 1981
_chemical_formula_sum 'Ag As3 H2 O12 Zn3'
_chemical_name_systematic 'Ag Zn3 H2 (As O4)3'
_space_group_IT_number 15
_symmetry_space_group_name_Hall '-C 2yc'
_symmetry_space_group_name_H-M 'C 1 2/c 1'
_cell_angle_alpha 90
_cell_angle_beta 112.77
_cell_angle_gamma 90
_cell_formula_units_Z 4
_cell_length_a 12.169
_cell_length_b 12.495
_cell_length_c 6.755
_cell_volume 947.062
_citation_journal_id_ASTM ZAACAB
_cod_data_source_file Keller_ZAACAB_1981_1419.cif
_cod_data_source_block H2Ag1As3O12Zn3
_cod_original_cell_volume 947.0621
_cod_original_formula_sum 'H2 Ag1 As3 O12 Zn3'
_cod_database_code 1527624

loop_
_symmetry_equiv_pos_as_xyz
x,y,z
-x,y,-z+1/2
-x,-y,-z
x,-y,z-1/2
x+1/2,y+1/2,z
-x+1/2,y+1/2,-z+1/2
-x+1/2,-y+1/2,-z
x+1/2,-y+1/2,z-1/2

loop_
_atom_site_label
_atom_site_type_symbol
_atom_site_fract_x
_atom_site_fract_y
_atom_site_fract_z
_atom_site_occupancy
_atom_site_U_iso_or_equiv
O2 O-2 0.3701 0.0961 0.167 1 0.0
As1 As+5 0 0.3105 0.25 1 0.0
O3 O-2 0.1152 0.3954 0.2698 1 0.0
Zn1 Zn+2 0.5 0.2216 0.25 1 0.0
O1 O-2 0.3449 0.4977 0.3996 1 0.0
As2 As+5 0.2234 0.1164 0.1149 1 0.0
Zn2 Zn+2 0.2927 0.3412 0.3816 1 0.0
O4 O-2 0.343 0.3204 0.1229 1 0.0
Ag1 Ag+1 0 0.0176 0.25 1 0.0
O5 O-2 0.2128 0.1888 0.3158 1 0.0
O6 O-2 0.0338 0.2358 0.4736 1 0.0
